data_4132117
loop_
_publ_author_name
'Walters, Daniel T.'
'Aghakhanpour, Reza Babadi'
'Powers, Xian B.'
'Ghiassi, Kamran B.'
'Olmstead, Marilyn M.'
'Balch, Alan L.'

_publ_section_title
;
 Utilization of a Nonemissive Triphosphine Ligand to Construct a
 Luminescent Gold(I)-Box That Undergoes Mechanochromic Collapse into a
 Helical Complex.
;
_journal_issue 24
_journal_name_full 'Journal of the American Chemical Society'
_journal_page_first 7533
_journal_page_last 7542
_journal_paper_doi 10.1021/jacs.8b01666
_journal_volume 140
_journal_year 2018
_chemical_formula_moiety 'C136 H132 Au6 P12, 5(As F6), 8(C7 H8), Cl'
_chemical_formula_sum 'C192 H196 As5 Au6 Cl F30 P12'
_chemical_formula_weight 5036.96
_space_group_crystal_system monoclinic
_space_group_IT_number 15
_space_group_name_Hall '-C 2yc'
_space_group_name_H-M_alt 'C 1 2/c 1'
_atom_sites_solution_hydrogens geom
_atom_sites_solution_primary dual
_atom_sites_solution_secondary difmap
_audit_creation_method SHELXL-2016/6
_cell_angle_alpha 90
_cell_angle_beta 92.846(2)
_cell_angle_gamma 90
_cell_formula_units_Z 4
_cell_length_a 35.454(7)
_cell_length_b 33.300(6)
_cell_length_c 15.960(3)
_cell_measurement_reflns_used 17346
_cell_measurement_temperature 90(2)
_cell_measurement_theta_max 25.265
_cell_measurement_theta_min 2.923
_cell_volume 18819(6)
_computing_cell_refinement 'SAINT (Bruker, 2013)'
_computing_data_collection 'Apex2 (Bruker, 2015)'
_computing_data_reduction 'SAINT (Bruker, 2013)'
_computing_publication_material 'SHELXL-2016/6 (Sheldrick, 2016)'
_computing_structure_refinement 'SHELXL-2016/6 (Sheldrick, 2016)'
_computing_structure_solution 'SHELXS (Sheldrick, 2008)'
_diffrn_ambient_temperature 90(2)
_diffrn_detector_area_resol_mean 8.3
_diffrn_measured_fraction_theta_full 1.000
_diffrn_measured_fraction_theta_max 0.998
_diffrn_measurement_device_type 'Bruker ApexII'
_diffrn_measurement_method \w
_diffrn_radiation_type MoK\a
_diffrn_radiation_wavelength 0.71073
_diffrn_reflns_av_R_equivalents 0.0633
_diffrn_reflns_av_unetI/netI 0.0437
_diffrn_reflns_Laue_measured_fraction_full 1.000
_diffrn_reflns_Laue_measured_fraction_max 0.998
_diffrn_reflns_limit_h_max 42
_diffrn_reflns_limit_h_min -42
_diffrn_reflns_limit_k_max 40
_diffrn_reflns_limit_k_min -40
_diffrn_reflns_limit_l_max 19
_diffrn_reflns_limit_l_min -19
_diffrn_reflns_number 90625
_diffrn_reflns_point_group_measured_fraction_full 1.000
_diffrn_reflns_point_group_measured_fraction_max 0.998
_diffrn_reflns_theta_full 25.242
_diffrn_reflns_theta_max 25.424
_diffrn_reflns_theta_min 1.552
_diffrn_source 'fine-focus sealed tube'
_exptl_absorpt_coefficient_mu 5.730
_exptl_absorpt_correction_T_max 0.020
_exptl_absorpt_correction_T_min 0.003
_exptl_absorpt_correction_type analytical
_exptl_absorpt_process_details 'SADABS (Sheldrick, 2014)'
_exptl_crystal_colour colorless
_exptl_crystal_density_diffrn 1.778
_exptl_crystal_description needle
_exptl_crystal_F_000 9816
_exptl_crystal_size_max 0.350
_exptl_crystal_size_mid 0.129
_exptl_crystal_size_min 0.078
_refine_diff_density_max 3.326
_refine_diff_density_min -1.465
_refine_diff_density_rms 0.167
_refine_ls_extinction_method none
_refine_ls_goodness_of_fit_ref 1.086
_refine_ls_hydrogen_treatment constr
_refine_ls_matrix_type full
_refine_ls_number_parameters 937
_refine_ls_number_reflns 17345
_refine_ls_number_restraints 6
_refine_ls_restrained_S_all 1.088
_refine_ls_R_factor_all 0.0613
_refine_ls_R_factor_gt 0.0431
_refine_ls_shift/su_max 0.002
_refine_ls_shift/su_mean 0.000
_refine_ls_structure_factor_coef Fsqd
_refine_ls_weighting_details 'w=1/[\s^2^(Fo^2^)+(0.0349P)^2^+403.0175P] where P=(Fo^2^+2Fc^2^)/3'
_refine_ls_weighting_scheme calc
_refine_ls_wR_factor_gt 0.0926
_refine_ls_wR_factor_ref 0.0999
_reflns_Friedel_coverage 0.000
_reflns_number_gt 14015
_reflns_number_total 17345
_reflns_threshold_expression 'I > 2\s(I)'
_cod_data_source_file ja8b01666_si_005.cif
_cod_data_source_block dw31
_cod_original_sg_symbol_H-M 'C 2/c'
_cod_database_code 4132117
_shelx_shelxl_version_number 2016/6
_shelx_space_group_comment
;
The symmetry employed for this shelxl refinement is uniquely defined
by the following loop, which should always be used as a source of
symmetry information in preference to the above space-group names.
They are only intended as comments.
;
_shelx_estimated_absorpt_t_min 0.239
_shelx_estimated_absorpt_t_max 0.663

loop_
_space_group_symop_operation_xyz
'x, y, z'
'-x, y, -z+1/2'
'x+1/2, y+1/2, z'
'-x+1/2, y+1/2, -z+1/2'
'-x, -y, -z'
'x, -y, z-1/2'
'-x+1/2, -y+1/2, -z'
'x+1/2, -y+1/2, z-1/2'

loop_
_atom_site_label
_atom_site_type_symbol
_atom_site_fract_x
_atom_site_fract_y
_atom_site_fract_z
_atom_site_U_iso_or_equiv
_atom_site_adp_type
_atom_site_occupancy
_atom_site_site_symmetry_order
_atom_site_calc_flag
_atom_site_refinement_flags_posn
_atom_site_refinement_flags_adp
_atom_site_refinement_flags_occupancy
_atom_site_disorder_assembly
_atom_site_disorder_group
Au1 Au 0.14815(2) 0.13700(2) 0.09293(2) 0.01953(7) Uani 1 1 d . . . . .
Au2 Au 0.36221(2) 0.15336(2) -0.08949(2) 0.01685(7) Uani 1 1 d . . . . .
Au3 Au 0.29125(2) 0.25303(2) 0.20332(2) 0.01709(7) Uani 1 1 d . . . . .
P1 P 0.17590(5) 0.13927(6) 0.22713(11) 0.0189(4) Uani 1 1 d . . . . .
P2 P 0.29028(5) 0.18411(5) 0.19229(11) 0.0171(4) Uani 1 1 d . . . . .
P3 P 0.38759(5) 0.14835(6) 0.04627(11) 0.0171(4) Uani 1 1 d . . . . .
P4 P 0.37778(5) 0.36816(6) 0.04250(11) 0.0203(4) Uani 1 1 d . . . . .
P5 P 0.28473(5) 0.32162(5) 0.18909(11) 0.0169(4) Uani 1 1 d . . . . .
P6 P 0.16441(5) 0.34394(6) 0.22423(11) 0.0173(4) Uani 1 1 d . . . . .
As1 As 0.09770(2) 0.23668(2) 0.68050(4) 0.02057(16) Uani 1 1 d . . . . .
As2 As 0.250000 0.250000 0.500000 0.0230(2) Uani 1 2 d S . P . .
As3 As 0.23017(2) 0.44030(2) 0.01023(5) 0.02388(17) Uani 1 1 d . . . . .
F1 F 0.05279(12) 0.23453(14) 0.7176(3) 0.0323(11) Uani 1 1 d . . . . .
F2 F 0.09419(13) 0.28849(13) 0.6747(3) 0.0351(11) Uani 1 1 d . . . . .
F3 F 0.11605(12) 0.24072(13) 0.7828(2) 0.0286(10) Uani 1 1 d . . . . .
F4 F 0.10117(13) 0.18501(14) 0.6879(3) 0.0344(11) Uani 1 1 d . . . . .
F5 F 0.07905(13) 0.23251(15) 0.5789(3) 0.0337(11) Uani 1 1 d . . . . .
F6 F 0.14211(12) 0.23873(15) 0.6438(3) 0.0350(11) Uani 1 1 d . . . . .
F7 F 0.20297(13) 0.24012(16) 0.5131(3) 0.0413(12) Uani 1 1 d . . . . .
F8 F 0.23909(16) 0.29946(15) 0.4860(4) 0.0546(15) Uani 1 1 d . . . . .
F9 F 0.25678(16) 0.25723(19) 0.6061(3) 0.0558(16) Uani 1 1 d . . . . .
F10 F 0.19868(14) 0.40416(14) 0.0396(3) 0.0358(11) Uani 1 1 d . . . . .
F11 F 0.20101(14) 0.47754(13) 0.0433(3) 0.0357(11) Uani 1 1 d . . . . .
F12 F 0.25287(14) 0.43760(13) 0.1079(3) 0.0324(11) Uani 1 1 d . . . . .
F13 F 0.25997(14) 0.40301(13) -0.0232(3) 0.0340(11) Uani 1 1 d . . . . .
F14 F 0.20829(14) 0.44149(13) -0.0889(3) 0.0340(11) Uani 1 1 d . . . . .
F15 F 0.26197(14) 0.47622(13) -0.0195(3) 0.0350(11) Uani 1 1 d . . . . .
Cl1 Cl 0.250000 0.250000 0.000000 0.0248(6) Uani 1 2 d S . P . .
C1 C 0.1441(2) 0.1521(3) 0.3081(5) 0.0302(19) Uani 1 1 d . . . . .
C2 C 0.1539(2) 0.1759(2) 0.3763(5) 0.0272(17) Uani 1 1 d . . . . .
H2 H 0.178100 0.188216 0.379943 0.033 Uiso 1 1 calc R U . . .
C3 C 0.1294(2) 0.1824(3) 0.4392(5) 0.036(2) Uani 1 1 d . . . . .
H3 H 0.136873 0.198176 0.486673 0.043 Uiso 1 1 calc R U . . .
C4 C 0.0939(3) 0.1657(4) 0.4325(7) 0.078(4) Uani 1 1 d . . . . .
H4 H 0.077095 0.169209 0.476406 0.094 Uiso 1 1 calc R U . . .
C5 C 0.0826(4) 0.1436(4) 0.3620(9) 0.088(4) Uani 1 1 d . U . . .
H5 H 0.057339 0.134373 0.354597 0.106 Uiso 1 1 calc R U . . .
C6 C 0.1086(3) 0.1352(4) 0.3024(7) 0.074(4) Uani 1 1 d . . . . .
H6 H 0.101821 0.117675 0.257195 0.089 Uiso 1 1 calc R U . . .
C7 C 0.1974(2) 0.0919(2) 0.2582(5) 0.0253(17) Uani 1 1 d . . . . .
C8 C 0.2105(2) 0.0855(2) 0.3420(5) 0.0301(19) Uani 1 1 d . . . . .
H8 H 0.205492 0.104922 0.383718 0.036 Uiso 1 1 calc R U . . .
C9 C 0.2305(3) 0.0511(3) 0.3634(5) 0.041(2) Uani 1 1 d . . . . .
H9 H 0.238930 0.046777 0.420144 0.049 Uiso 1 1 calc R U . . .
C10 C 0.2385(3) 0.0230(3) 0.3031(6) 0.041(2) Uani 1 1 d . . . . .
H10 H 0.252469 -0.000500 0.318354 0.049 Uiso 1 1 calc R U . . .
C11 C 0.2261(3) 0.0290(3) 0.2202(5) 0.036(2) Uani 1 1 d . . . . .
H11 H 0.231721 0.009843 0.178597 0.043 Uiso 1 1 calc R U . . .
C12 C 0.2051(2) 0.0635(2) 0.1981(5) 0.0304(18) Uani 1 1 d . . . . .
H12 H 0.196267 0.067387 0.141524 0.037 Uiso 1 1 calc R U . . .
C13 C 0.21604(19) 0.1743(2) 0.2366(4) 0.0185(15) Uani 1 1 d . . . . .
H13A H 0.206772 0.202293 0.233687 0.022 Uiso 1 1 calc R U . . .
H13B H 0.229955 0.170394 0.291328 0.022 Uiso 1 1 calc R U . . .
C14 C 0.24238(19) 0.1664(2) 0.1650(4) 0.0195(15) Uani 1 1 d . . . . .
H14A H 0.232487 0.180254 0.113675 0.023 Uiso 1 1 calc R U . . .
H14B H 0.243029 0.137204 0.153064 0.023 Uiso 1 1 calc R U . . .
C15 C 0.3061(2) 0.1528(2) 0.2800(4) 0.0199(15) Uani 1 1 d . . . . .
C16 C 0.3142(2) 0.1695(2) 0.3584(5) 0.0298(18) Uani 1 1 d . . . . .
H16 H 0.312513 0.197704 0.366130 0.036 Uiso 1 1 calc R U . . .
C17 C 0.3246(3) 0.1449(3) 0.4252(5) 0.045(2) Uani 1 1 d . . . . .
H17 H 0.329604 0.156298 0.479227 0.054 Uiso 1 1 calc R U . . .
C18 C 0.3280(3) 0.1036(3) 0.4144(5) 0.036(2) Uani 1 1 d . . . . .
H18 H 0.335791 0.087059 0.460636 0.043 Uiso 1 1 calc R U . . .
C19 C 0.3199(2) 0.0864(3) 0.3367(5) 0.034(2) Uani 1 1 d . . . . .
H19 H 0.321910 0.058258 0.328874 0.041 Uiso 1 1 calc R U . . .
C20 C 0.3089(2) 0.1114(2) 0.2702(5) 0.0287(18) Uani 1 1 d . . . . .
H20 H 0.303177 0.099958 0.216637 0.034 Uiso 1 1 calc R U . . .
C21 C 0.31735(19) 0.1665(2) 0.1055(4) 0.0192(15) Uani 1 1 d . . . . .
H21A H 0.313250 0.137309 0.097648 0.023 Uiso 1 1 calc R U . . .
H21B H 0.308394 0.180272 0.053236 0.023 Uiso 1 1 calc R U . . .
C22 C 0.35961(18) 0.1747(2) 0.1220(4) 0.0192(15) Uani 1 1 d . . . . .
H22A H 0.367433 0.165770 0.179409 0.023 Uiso 1 1 calc R U . . .
H22B H 0.364368 0.203903 0.118243 0.023 Uiso 1 1 calc R U . . .
C23 C 0.3920(2) 0.0971(2) 0.0840(5) 0.0218(16) Uani 1 1 d . . . . .
C24 C 0.4031(3) 0.0893(3) 0.1675(5) 0.041(2) Uani 1 1 d . . . . .
H24 H 0.406805 0.110974 0.205653 0.049 Uiso 1 1 calc R U . . .
C25 C 0.4087(3) 0.0506(3) 0.1953(6) 0.050(3) Uani 1 1 d . . . . .
H25 H 0.416441 0.045757 0.252275 0.060 Uiso 1 1 calc R U . . .
C26 C 0.4033(3) 0.0188(3) 0.1406(6) 0.047(2) Uani 1 1 d . . . . .
H26 H 0.407270 -0.007878 0.160167 0.056 Uiso 1 1 calc R U . . .
C27 C 0.3922(3) 0.0254(3) 0.0588(6) 0.049(3) Uani 1 1 d . . . . .
H27 H 0.388426 0.003461 0.021321 0.059 Uiso 1 1 calc R U . . .
C28 C 0.3863(3) 0.0651(3) 0.0301(5) 0.039(2) Uani 1 1 d . . . . .
H28A H 0.378339 0.069803 -0.026778 0.046 Uiso 1 1 calc R U . . .
C29 C 0.4349(2) 0.1686(2) 0.0570(4) 0.0226(16) Uani 1 1 d . . . . .
C30 C 0.4592(2) 0.1604(3) -0.0073(5) 0.033(2) Uani 1 1 d . . . . .
H30 H 0.450417 0.144728 -0.054107 0.040 Uiso 1 1 calc R U . . .
C31 C 0.4955(2) 0.1748(3) -0.0034(6) 0.044(2) Uani 1 1 d . . . . .
H31 H 0.511888 0.168910 -0.047102 0.053 Uiso 1 1 calc R U . . .
C32 C 0.5084(2) 0.1982(3) 0.0649(6) 0.045(2) Uani 1 1 d . . . . .
H32A H 0.533467 0.208394 0.067627 0.054 Uiso 1 1 calc R U . . .
C33 C 0.4845(2) 0.2063(3) 0.1282(5) 0.036(2) Uani 1 1 d . . . . .
H33 H 0.493047 0.222633 0.174156 0.043 Uiso 1 1 calc R U . . .
C34 C 0.4481(2) 0.1910(2) 0.1256(5) 0.0287(18) Uani 1 1 d . . . . .
H34 H 0.432255 0.195824 0.170714 0.034 Uiso 1 1 calc R U . . .
C35 C 0.4269(2) 0.3539(3) 0.0523(5) 0.0285(18) Uani 1 1 d . . . . .
C36 C 0.4419(2) 0.3323(2) 0.1217(5) 0.0294(18) Uani 1 1 d . . . . .
H36 H 0.426276 0.326107 0.166662 0.035 Uiso 1 1 calc R U . . .
C37 C 0.4789(2) 0.3202(3) 0.1252(6) 0.042(2) Uani 1 1 d . . . . .
H37 H 0.488665 0.305138 0.171959 0.050 Uiso 1 1 calc R U . . .
C38 C 0.5021(3) 0.3298(4) 0.0615(7) 0.061(3) Uani 1 1 d . . . . .
H38 H 0.527857 0.321761 0.064545 0.074 Uiso 1 1 calc R U . . .
C39 C 0.4875(3) 0.3515(4) -0.0079(7) 0.069(4) Uani 1 1 d . . . . .
H39 H 0.503226 0.358080 -0.052296 0.083 Uiso 1 1 calc R U . . .
C40 C 0.4491(3) 0.3635(3) -0.0118(6) 0.046(2) Uani 1 1 d . . . . .
H40 H 0.439020 0.378166 -0.058812 0.055 Uiso 1 1 calc R U . . .
C41 C 0.3745(2) 0.4190(2) 0.0847(4) 0.0253(17) Uani 1 1 d . . . . .
C42 C 0.3965(3) 0.4301(3) 0.1553(6) 0.042(2) Uani 1 1 d . . . . .
H42 H 0.414757 0.412071 0.179395 0.050 Uiso 1 1 calc R U . . .
C43 C 0.3917(3) 0.4679(3) 0.1907(6) 0.053(3) Uani 1 1 d . . . . .
H43 H 0.407223 0.475820 0.238081 0.063 Uiso 1 1 calc R U . . .
C44 C 0.3648(3) 0.4939(3) 0.1579(6) 0.047(2) Uani 1 1 d . . . . .
H44 H 0.361513 0.519438 0.183005 0.056 Uiso 1 1 calc R U . . .
C45 C 0.3426(3) 0.4828(3) 0.0884(5) 0.038(2) Uani 1 1 d . . . . .
H45 H 0.323925 0.500705 0.065391 0.046 Uiso 1 1 calc R U . . .
C46 C 0.3475(2) 0.4453(3) 0.0520(5) 0.0306(18) Uani 1 1 d . . . . .
H46 H 0.332170 0.437721 0.004153 0.037 Uiso 1 1 calc R U . . .
C47 C 0.3526(2) 0.3377(2) 0.1168(4) 0.0211(16) Uani 1 1 d . . . . .
H47A H 0.360041 0.309238 0.111149 0.025 Uiso 1 1 calc R U . . .
H47B H 0.359822 0.346459 0.174718 0.025 Uiso 1 1 calc R U . . .
C48 C 0.30956(18) 0.3417(2) 0.1013(4) 0.0184(15) Uani 1 1 d . . . . .
H48A H 0.301562 0.326969 0.049520 0.022 Uiso 1 1 calc R U . . .
H48B H 0.302851 0.370303 0.093182 0.022 Uiso 1 1 calc R U . . .
C49 C 0.2963(2) 0.3543(2) 0.2772(4) 0.0197(15) Uani 1 1 d . . . . .
C50 C 0.3019(2) 0.3955(2) 0.2664(5) 0.0267(17) Uani 1 1 d . . . . .
H50 H 0.302129 0.406362 0.211438 0.032 Uiso 1 1 calc R U . . .
C51 C 0.3072(3) 0.4206(2) 0.3352(5) 0.036(2) Uani 1 1 d . . . . .
H51 H 0.311925 0.448412 0.327478 0.043 Uiso 1 1 calc R U . . .
C52 C 0.3055(3) 0.4049(3) 0.4155(5) 0.039(2) Uani 1 1 d . . . . .
H52 H 0.308273 0.422183 0.462718 0.047 Uiso 1 1 calc R U . . .
C53 C 0.2999(2) 0.3646(3) 0.4271(5) 0.034(2) Uani 1 1 d . . . . .
H53 H 0.298478 0.354165 0.482289 0.041 Uiso 1 1 calc R U . . .
C54 C 0.2961(2) 0.3388(2) 0.3581(4) 0.0259(17) Uani 1 1 d . . . . .
H54 H 0.293449 0.310724 0.366431 0.031 Uiso 1 1 calc R U . . .
C55 C 0.23546(19) 0.3336(2) 0.1630(4) 0.0173(15) Uani 1 1 d . . . . .
H55A H 0.232475 0.363081 0.158224 0.021 Uiso 1 1 calc R U . . .
H55B H 0.227780 0.321565 0.108038 0.021 Uiso 1 1 calc R U . . .
C56 C 0.20974(19) 0.3175(2) 0.2306(4) 0.0180(15) Uani 1 1 d . . . . .
H56A H 0.222170 0.321498 0.286922 0.022 Uiso 1 1 calc R U . . .
H56B H 0.205492 0.288383 0.222219 0.022 Uiso 1 1 calc R U . . .
C57 C 0.1747(2) 0.3933(2) 0.2666(5) 0.0274(18) Uani 1 1 d . . . . .
C58 C 0.1943(3) 0.3979(3) 0.3444(5) 0.039(2) Uani 1 1 d . . . . .
H58 H 0.202929 0.374936 0.375094 0.047 Uiso 1 1 calc R U . . .
C59 C 0.2010(3) 0.4358(3) 0.3760(6) 0.052(3) Uani 1 1 d . . . . .
H59 H 0.214891 0.438895 0.428124 0.062 Uiso 1 1 calc R U . . .
C60 C 0.1879(3) 0.4691(3) 0.3331(7) 0.055(3) Uani 1 1 d . . . . .
H60 H 0.191855 0.495049 0.356857 0.066 Uiso 1 1 calc R U . . .
C61 C 0.1689(3) 0.4653(3) 0.2551(7) 0.057(3) Uani 1 1 d . . . . .
H61 H 0.160911 0.488431 0.224190 0.068 Uiso 1 1 calc R U . . .
C62 C 0.1618(3) 0.4268(3) 0.2230(6) 0.040(2) Uani 1 1 d . . . . .
H62 H 0.148065 0.423668 0.170792 0.048 Uiso 1 1 calc R U . . .
C63 C 0.1345(2) 0.3197(2) 0.2977(5) 0.0266(17) Uani 1 1 d . . . . .
C64 C 0.0956(2) 0.3205(3) 0.2798(5) 0.036(2) Uani 1 1 d . . . . .
H64 H 0.085827 0.332444 0.229226 0.043 Uiso 1 1 calc R U . . .
C65 C 0.0709(3) 0.3038(3) 0.3356(6) 0.047(3) Uani 1 1 d . . . . .
H65 H 0.044399 0.304578 0.323235 0.056 Uiso 1 1 calc R U . . .
C66 C 0.0850(3) 0.2860(3) 0.4088(5) 0.040(2) Uani 1 1 d . . . . .
H66A H 0.068294 0.274484 0.446767 0.049 Uiso 1 1 calc R U . . .
C67 C 0.1238(2) 0.2851(3) 0.4270(5) 0.034(2) Uani 1 1 d . . . . .
H67 H 0.133436 0.273509 0.478037 0.041 Uiso 1 1 calc R U . . .
C68 C 0.1485(2) 0.3013(2) 0.3705(4) 0.0236(16) Uani 1 1 d . . . . .
H68 H 0.174951 0.299665 0.382045 0.028 Uiso 1 1 calc R U . . .
C69 C 0.40814(19) 0.2677(2) -0.1423(4) 0.092(4) Uiso 1 1 d G . . . .
C70 C 0.3700(2) 0.2651(2) -0.1660(3) 0.070(3) Uiso 1 1 d G . . . .
H70 H 0.362127 0.267518 -0.223557 0.084 Uiso 1 1 d G U . . .
C71 C 0.34337(15) 0.2591(2) -0.1065(4) 0.065(3) Uiso 1 1 d G . . . .
H71 H 0.317346 0.257514 -0.123433 0.078 Uiso 1 1 d G U . . .
C72 C 0.35454(17) 0.2555(2) -0.0226(4) 0.055(3) Uiso 1 1 d G . . . .
H72 H 0.336252 0.251068 0.017993 0.066 Uiso 1 1 d G U . . .
C73 C 0.39213(19) 0.2582(2) 0.0019(3) 0.049(2) Uiso 1 1 d G . . . .
H73 H 0.399820 0.256129 0.059558 0.059 Uiso 1 1 d G U . . .
C74 C 0.41886(15) 0.2640(2) -0.0573(4) 0.066(3) Uiso 1 1 d G . . . .
H74 H 0.444844 0.265434 -0.039810 0.079 Uiso 1 1 d G U . . .
C75 C 0.4368(3) 0.2733(4) -0.2080(6) 0.211(12) Uiso 1 1 d G . . . .
H75A H 0.462175 0.274466 -0.180868 0.317 Uiso 1 1 d G U . . .
H75B H 0.435286 0.250704 -0.247371 0.317 Uiso 1 1 d G U . . .
H75C H 0.431522 0.298382 -0.238469 0.317 Uiso 1 1 d G U . . .
C76 C 0.56285(14) 0.08770(15) -0.0007(3) 0.054(3) Uiso 1 1 d G . . . .
C77 C 0.56620(18) 0.11028(19) 0.0723(4) 0.060(3) Uiso 1 1 d G . . . .
H77 H 0.586438 0.128792 0.080198 0.072 Uiso 1 1 d G U . . .
C78 C 0.5402(2) 0.1061(2) 0.1340(4) 0.081(4) Uiso 1 1 d G . . . .
H78 H 0.542781 0.121659 0.183773 0.097 Uiso 1 1 d G U . . .
C79 C 0.51059(19) 0.0792(2) 0.1232(4) 0.079(4) Uiso 1 1 d G . . . .
H79 H 0.492705 0.076597 0.165233 0.095 Uiso 1 1 d G U . . .
C80 C 0.50711(18) 0.0565(2) 0.0515(5) 0.086(4) Uiso 1 1 d G . . . .
H80 H 0.487000 0.037707 0.044433 0.104 Uiso 1 1 d G U . . .
C81 C 0.53280(18) 0.06073(19) -0.0104(4) 0.071(3) Uiso 1 1 d G . . . .
H81 H 0.529936 0.045133 -0.060128 0.085 Uiso 1 1 d G U . . .
C82 C 0.5908(2) 0.0933(2) -0.0678(4) 0.056(3) Uiso 1 1 d G . . . .
H82A H 0.584491 0.075197 -0.114797 0.085 Uiso 1 1 d G U . . .
H82B H 0.589932 0.121170 -0.087531 0.085 Uiso 1 1 d G U . . .
H82C H 0.616317 0.087188 -0.044620 0.085 Uiso 1 1 d G U . . .
C83A C -0.0347(4) -0.0629(4) 0.3980(8) 0.063(6) Uiso 0.5 1 d G . P A -1
C84A C -0.0402(4) -0.0388(4) 0.4673(9) 0.076(7) Uiso 0.5 1 d G . P A -1
H84A H -0.021792 -0.019274 0.483890 0.091 Uiso 0.5 1 d G U P A -1
C85A C -0.0723(5) -0.0431(5) 0.5127(9) 0.091(9) Uiso 0.5 1 d G . P A -1
H85A H -0.075789 -0.026472 0.560159 0.109 Uiso 0.5 1 d G U P A -1
C86A C -0.0994(4) -0.0714(6) 0.4892(11) 0.089(9) Uiso 0.5 1 d G . P A -1
H86A H -0.121488 -0.074037 0.520040 0.107 Uiso 0.5 1 d G U P A -1
C87A C -0.0941(4) -0.0956(5) 0.4212(12) 0.128(15) Uiso 0.5 1 d G . P A -1
H87A H -0.112476 -0.115320 0.405519 0.154 Uiso 0.5 1 d G U P A -1
C88A C -0.0623(4) -0.0913(5) 0.3753(10) 0.055(7) Uiso 0.5 1 d G . P A -1
H88A H -0.059098 -0.108103 0.327315 0.066 Uiso 0.5 1 d G U P A -1
C89A C 0.0028(4) -0.0594(6) 0.3530(12) 0.097(9) Uiso 0.5 1 d G . P A -1
H89A H 0.017838 -0.038160 0.377955 0.145 Uiso 0.5 1 d G U P A -1
H89B H 0.016445 -0.084309 0.358555 0.145 Uiso 0.5 1 d G U P A -1
H89C H -0.002463 -0.053725 0.294693 0.145 Uiso 0.5 1 d G U P A -1
C83B C -0.0654(5) -0.0215(4) 0.4229(9) 0.085(8) Uiso 0.5 1 d G . P B -2
C84B C -0.0959(4) -0.0474(5) 0.4225(10) 0.072(7) Uiso 0.5 1 d G . P B -2
H84B H -0.119636 -0.038490 0.442210 0.086 Uiso 0.5 1 d G U P B -2
C85B C -0.0921(5) -0.0860(5) 0.3937(13) 0.067(7) Uiso 0.5 1 d G . P B -2
H85B H -0.113078 -0.104159 0.394235 0.080 Uiso 0.5 1 d G U P B -2
C86B C -0.0581(6) -0.0987(5) 0.3640(14) 0.141(19) Uiso 0.5 1 d G . P B -2
H86B H -0.055873 -0.125634 0.343168 0.169 Uiso 0.5 1 d G U P B -2
C87B C -0.0270(5) -0.0730(6) 0.3638(15) 0.126(13) Uiso 0.5 1 d G . P B -2
H87B H -0.003391 -0.081868 0.343592 0.151 Uiso 0.5 1 d G U P B -2
C88B C -0.0312(4) -0.0342(6) 0.3937(12) 0.098(9) Uiso 0.5 1 d G . P B -2
H88B H -0.010224 -0.015945 0.394156 0.117 Uiso 0.5 1 d G U P B -2
C89B C -0.0662(7) 0.0184(5) 0.4402(17) 0.178(19) Uiso 0.5 1 d G . P B -2
H89D H -0.090487 0.025390 0.460045 0.267 Uiso 0.5 1 d G U P B -2
H89E H -0.046944 0.024616 0.482473 0.267 Uiso 0.5 1 d G U P B -2
H89F H -0.061851 0.033317 0.390142 0.267 Uiso 0.5 1 d G U P B -2
C90 C -0.0487(3) 0.0493(3) 0.3310(7) 0.053(5) Uiso 0.5 1 d G . P C -3
C91 C -0.0454(4) 0.0535(5) 0.2452(7) 0.080(8) Uiso 0.5 1 d G . P C -3
H91 H -0.067490 0.053386 0.208901 0.097 Uiso 0.5 1 d G U P C -3
C92 C -0.0102(5) 0.0579(5) 0.2120(9) 0.099(10) Uiso 0.5 1 d G . P C -3
H92 H -0.008343 0.060700 0.153110 0.119 Uiso 0.5 1 d G U P C -3
C93 C 0.0221(4) 0.0582(5) 0.2642(13) 0.102(10) Uiso 0.5 1 d G . P C -3
H93 H 0.046097 0.061460 0.241318 0.122 Uiso 0.5 1 d G U P C -3
C94 C 0.0193(3) 0.0537(6) 0.3491(12) 0.101(10) Uiso 0.5 1 d G . P C -3
H94 H 0.041457 0.053496 0.384954 0.121 Uiso 0.5 1 d G U P C -3
C95 C -0.0158(4) 0.0496(6) 0.3827(8) 0.085(8) Uiso 0.5 1 d G . P C -3
H95 H -0.017420 0.046975 0.441692 0.102 Uiso 0.5 1 d G U P C -3
C96 C -0.0872(4) 0.0455(6) 0.3662(11) 0.073(7) Uiso 0.5 1 d G . P C -3
H96A H -0.084499 0.042747 0.427335 0.109 Uiso 0.5 1 d G U P C -3
H96B H -0.102149 0.069453 0.351826 0.109 Uiso 0.5 1 d G U P C -3
H96C H -0.099974 0.021692 0.342304 0.109 Uiso 0.5 1 d G U P C -3
C97 C 0.0195(3) 0.4449(3) 0.2152(8) 0.050(5) Uiso 0.5 1 d G . P D -4
C98 C 0.0118(4) 0.4051(3) 0.2334(11) 0.060(6) Uiso 0.5 1 d G . P D -4
H98 H 0.026971 0.384401 0.211675 0.072 Uiso 0.5 1 d G U P D -4
C99 C -0.0179(5) 0.3951(3) 0.2830(12) 0.051(5) Uiso 0.5 1 d G . P D -4
H99 H -0.022921 0.367734 0.294928 0.062 Uiso 0.5 1 d G U P D -4
C100 C -0.0402(3) 0.4249(4) 0.3151(8) 0.061(6) Uiso 0.5 1 d G . P D -4
H100 H -0.060328 0.418090 0.349469 0.073 Uiso 0.5 1 d G U P D -4
C101 C -0.0331(4) 0.4644(4) 0.2971(11) 0.068(7) Uiso 0.5 1 d G . P D -4
H101 H -0.049014 0.484912 0.316759 0.081 Uiso 0.5 1 d G U P D -4
C102 C -0.0018(5) 0.4746(3) 0.2492(12) 0.058(4) Uiso 0.5 1 d G . P D -4
H102 H 0.004421 0.501946 0.240524 0.070 Uiso 0.5 1 d G U P D -4
C103 C 0.0523(4) 0.4551(5) 0.1629(11) 0.079(8) Uiso 0.5 1 d G . P D -4
H10A H 0.064167 0.430334 0.144014 0.118 Uiso 0.5 1 d G U P D -4
H10B H 0.043359 0.470884 0.113996 0.118 Uiso 0.5 1 d G U P D -4
H10C H 0.070891 0.470859 0.196557 0.118 Uiso 0.5 1 d G U P D -4

loop_
_atom_site_aniso_label
_atom_site_aniso_U_11
_atom_site_aniso_U_22
_atom_site_aniso_U_33
_atom_site_aniso_U_23
_atom_site_aniso_U_13
_atom_site_aniso_U_12
Au1 0.01810(14) 0.02608(15) 0.01454(14) 0.00044(11) 0.00226(10) -0.00180(11)
Au2 0.01638(14) 0.02128(14) 0.01292(13) -0.00033(10) 0.00104(10) 0.00041(11)
Au3 0.01633(14) 0.01866(14) 0.01645(13) 0.00002(10) 0.00253(10) 0.00020(11)
P1 0.0191(10) 0.0233(10) 0.0145(9) -0.0013(7) 0.0047(7) -0.0041(8)
P2 0.0172(9) 0.0208(9) 0.0135(9) -0.0005(7) 0.0017(7) 0.0001(7)
P3 0.0154(9) 0.0233(10) 0.0128(9) -0.0003(7) 0.0013(7) 0.0009(7)
P4 0.0147(9) 0.0323(11) 0.0140(9) 0.0036(8) 0.0022(7) -0.0015(8)
P5 0.0159(9) 0.0204(9) 0.0147(9) 0.0006(7) 0.0021(7) 0.0007(7)
P6 0.0165(9) 0.0233(10) 0.0121(9) -0.0003(7) 0.0012(7) 0.0025(8)
As1 0.0179(4) 0.0297(4) 0.0141(3) 0.0003(3) 0.0000(3) 0.0003(3)
As2 0.0208(6) 0.0284(6) 0.0198(5) 0.0033(4) 0.0015(4) -0.0005(4)
As3 0.0371(5) 0.0179(4) 0.0161(4) -0.0004(3) -0.0041(3) -0.0018(3)
F1 0.021(2) 0.050(3) 0.027(2) 0.001(2) 0.0063(19) -0.003(2)
F2 0.039(3) 0.027(3) 0.039(3) 0.005(2) 0.002(2) 0.004(2)
F3 0.031(3) 0.037(3) 0.016(2) 0.0006(18) -0.0048(18) 0.001(2)
F4 0.041(3) 0.032(3) 0.030(3) 0.001(2) 0.004(2) 0.003(2)
F5 0.035(3) 0.051(3) 0.015(2) -0.001(2) -0.0019(19) -0.001(2)
F6 0.021(2) 0.052(3) 0.032(3) -0.001(2) 0.0070(19) 0.000(2)
F7 0.026(3) 0.058(3) 0.040(3) 0.012(2) 0.005(2) -0.011(2)
F8 0.057(4) 0.033(3) 0.076(4) 0.007(3) 0.032(3) 0.003(3)
F9 0.053(4) 0.092(5) 0.022(3) -0.004(3) -0.001(2) -0.008(3)
F10 0.047(3) 0.032(3) 0.028(3) 0.004(2) -0.005(2) -0.012(2)
F11 0.046(3) 0.027(3) 0.033(3) -0.005(2) -0.006(2) 0.007(2)
F12 0.048(3) 0.026(2) 0.022(2) -0.0022(18) -0.010(2) -0.005(2)
F13 0.049(3) 0.031(3) 0.022(2) -0.0011(19) -0.002(2) 0.007(2)
F14 0.051(3) 0.028(2) 0.022(2) 0.0037(19) -0.012(2) -0.007(2)
F15 0.047(3) 0.030(3) 0.028(3) 0.003(2) -0.004(2) -0.011(2)
Cl1 0.0371(15) 0.0230(13) 0.0136(11) 0.0006(10) -0.0050(10) 0.0007(11)
C1 0.023(4) 0.048(5) 0.021(4) -0.003(4) 0.012(3) -0.013(4)
C2 0.029(4) 0.032(4) 0.021(4) 0.003(3) 0.005(3) 0.003(3)
C3 0.042(5) 0.044(5) 0.023(4) -0.004(4) 0.008(4) -0.008(4)
C4 0.064(8) 0.112(11) 0.062(8) -0.054(7) 0.048(6) -0.048(7)
C5 0.073(7) 0.110(8) 0.085(7) -0.041(6) 0.040(6) -0.037(6)
C6 0.041(6) 0.114(10) 0.070(8) -0.062(7) 0.033(5) -0.045(6)
C7 0.027(4) 0.027(4) 0.022(4) 0.004(3) 0.001(3) -0.010(3)
C8 0.038(5) 0.033(5) 0.019(4) 0.006(3) 0.002(3) -0.012(4)
C9 0.055(6) 0.042(5) 0.025(5) 0.012(4) -0.004(4) -0.016(5)
C10 0.053(6) 0.030(5) 0.040(5) 0.020(4) -0.001(4) -0.003(4)
C11 0.047(6) 0.028(5) 0.033(5) 0.007(4) 0.006(4) 0.000(4)
C12 0.039(5) 0.026(4) 0.026(4) 0.002(3) 0.006(4) -0.003(4)
C13 0.015(4) 0.024(4) 0.017(4) -0.003(3) 0.002(3) -0.003(3)
C14 0.017(4) 0.025(4) 0.017(4) -0.002(3) -0.001(3) -0.004(3)
C15 0.018(4) 0.024(4) 0.019(4) 0.002(3) 0.003(3) 0.000(3)
C16 0.040(5) 0.030(4) 0.020(4) -0.005(3) -0.004(3) 0.005(4)
C17 0.071(7) 0.045(6) 0.017(4) -0.002(4) -0.011(4) 0.009(5)
C18 0.046(6) 0.038(5) 0.023(4) 0.004(4) -0.010(4) 0.009(4)
C19 0.041(5) 0.027(4) 0.034(5) 0.007(4) -0.001(4) 0.006(4)
C20 0.044(5) 0.025(4) 0.017(4) -0.002(3) -0.004(3) 0.002(4)
C21 0.016(4) 0.023(4) 0.018(4) -0.001(3) -0.003(3) 0.000(3)
C22 0.009(3) 0.031(4) 0.017(4) -0.006(3) 0.001(3) 0.000(3)
C23 0.016(4) 0.027(4) 0.023(4) 0.002(3) 0.001(3) 0.000(3)
C24 0.058(6) 0.034(5) 0.029(5) 0.003(4) -0.009(4) 0.001(4)
C25 0.073(7) 0.042(6) 0.035(5) 0.011(4) -0.009(5) 0.004(5)
C26 0.057(6) 0.028(5) 0.054(6) 0.013(4) -0.012(5) -0.001(4)
C27 0.071(7) 0.028(5) 0.047(6) 0.000(4) -0.011(5) 0.010(5)
C28 0.053(6) 0.034(5) 0.027(5) 0.002(4) -0.009(4) 0.006(4)
C29 0.019(4) 0.032(4) 0.017(4) 0.002(3) 0.002(3) -0.001(3)
C30 0.030(5) 0.050(5) 0.021(4) -0.011(4) 0.009(3) -0.015(4)
C31 0.029(5) 0.069(7) 0.036(5) -0.011(5) 0.016(4) -0.017(5)
C32 0.021(5) 0.072(7) 0.043(6) -0.014(5) 0.004(4) -0.021(4)
C33 0.031(5) 0.050(6) 0.027(5) -0.009(4) -0.001(4) -0.015(4)
C34 0.034(5) 0.036(5) 0.016(4) -0.004(3) 0.001(3) 0.002(4)
C35 0.013(4) 0.044(5) 0.029(4) 0.007(4) 0.005(3) 0.003(3)
C36 0.026(4) 0.041(5) 0.021(4) 0.007(3) 0.000(3) 0.000(4)
C37 0.022(5) 0.060(6) 0.044(6) 0.023(5) 0.005(4) 0.009(4)
C38 0.020(5) 0.099(9) 0.067(7) 0.038(6) 0.014(5) 0.023(5)
C39 0.027(5) 0.114(10) 0.068(8) 0.043(7) 0.028(5) 0.015(6)
C40 0.046(6) 0.062(6) 0.029(5) 0.023(4) 0.001(4) 0.006(5)
C41 0.028(4) 0.036(5) 0.012(4) 0.000(3) 0.003(3) -0.007(3)
C42 0.034(5) 0.051(6) 0.038(5) -0.006(4) -0.012(4) 0.003(4)
C43 0.059(7) 0.060(7) 0.037(6) -0.022(5) -0.018(5) -0.004(5)
C44 0.044(6) 0.051(6) 0.047(6) -0.016(5) 0.002(5) 0.001(5)
C45 0.043(5) 0.038(5) 0.034(5) -0.011(4) 0.000(4) -0.001(4)
C46 0.027(4) 0.040(5) 0.025(4) 0.000(4) -0.001(3) 0.001(4)
C47 0.021(4) 0.025(4) 0.018(4) 0.002(3) 0.003(3) -0.003(3)
C48 0.011(3) 0.030(4) 0.014(3) 0.000(3) 0.000(3) 0.002(3)
C49 0.019(4) 0.022(4) 0.018(4) -0.001(3) 0.003(3) 0.001(3)
C50 0.037(5) 0.024(4) 0.019(4) 0.002(3) 0.000(3) -0.005(3)
C51 0.050(6) 0.022(4) 0.036(5) -0.005(4) 0.004(4) -0.010(4)
C52 0.058(6) 0.039(5) 0.021(4) -0.005(4) 0.006(4) -0.003(4)
C53 0.046(5) 0.036(5) 0.021(4) 0.000(4) 0.002(4) -0.006(4)
C54 0.033(5) 0.027(4) 0.018(4) 0.002(3) 0.001(3) -0.006(3)
C55 0.015(4) 0.024(4) 0.013(3) -0.002(3) 0.000(3) 0.002(3)
C56 0.013(4) 0.022(4) 0.019(4) 0.001(3) 0.003(3) 0.003(3)
C57 0.020(4) 0.037(5) 0.025(4) -0.006(3) 0.002(3) 0.002(3)
C58 0.042(5) 0.044(5) 0.032(5) -0.013(4) -0.004(4) -0.004(4)
C59 0.048(6) 0.065(7) 0.043(6) -0.034(5) -0.004(5) -0.006(5)
C60 0.069(7) 0.035(6) 0.064(7) -0.027(5) 0.025(6) -0.021(5)
C61 0.094(9) 0.023(5) 0.054(7) -0.009(4) 0.013(6) -0.006(5)
C62 0.053(6) 0.035(5) 0.032(5) -0.013(4) -0.002(4) -0.006(4)
C63 0.020(4) 0.042(5) 0.018(4) 0.004(3) 0.008(3) 0.006(3)
C64 0.027(5) 0.056(6) 0.024(4) 0.010(4) 0.002(3) 0.012(4)
C65 0.023(5) 0.076(7) 0.042(6) 0.010(5) 0.011(4) 0.003(5)
C66 0.043(6) 0.048(6) 0.032(5) 0.009(4) 0.020(4) 0.001(4)
C67 0.030(5) 0.046(5) 0.026(4) 0.013(4) 0.002(3) 0.000(4)
C68 0.017(4) 0.034(4) 0.021(4) 0.002(3) 0.004(3) 0.000(3)

loop_
_atom_type_symbol
_atom_type_description
_atom_type_scat_dispersion_real
_atom_type_scat_dispersion_imag
_atom_type_scat_source
C C 0.0033 0.0016 'International Tables Vol C Tables 4.2.6.8 and 6.1.1.4'
H H 0.0000 0.0000 'International Tables Vol C Tables 4.2.6.8 and 6.1.1.4'
F F 0.0171 0.0103 'International Tables Vol C Tables 4.2.6.8 and 6.1.1.4'
P P 0.1023 0.0942 'International Tables Vol C Tables 4.2.6.8 and 6.1.1.4'
Cl Cl 0.1484 0.1585 'International Tables Vol C Tables 4.2.6.8 and 6.1.1.4'
As As 0.0499 2.0058 'International Tables Vol C Tables 4.2.6.8 and 6.1.1.4'
Au Au -2.0133 8.8022 'International Tables Vol C Tables 4.2.6.8 and 6.1.1.4'

loop_
_geom_angle_atom_site_label_1
_geom_angle_atom_site_label_2
_geom_angle_atom_site_label_3
_geom_angle
_geom_angle_site_symmetry_1
_geom_angle_site_symmetry_3
P4 Au1 P1 177.08(7) 7 .
P6 Au2 P3 177.75(7) 7 .
P2 Au3 P5 168.25(6) . .
C1 P1 C7 106.1(4) . .
C1 P1 C13 107.4(3) . .
C7 P1 C13 102.5(3) . .
C1 P1 Au1 114.7(3) . .
C7 P1 Au1 112.3(3) . .
C13 P1 Au1 112.9(2) . .
C15 P2 C21 104.3(3) . .
C15 P2 C14 104.3(3) . .
C21 P2 C14 103.5(3) . .
C15 P2 Au3 120.7(2) . .
C21 P2 Au3 111.9(2) . .
C14 P2 Au3 110.5(2) . .
C29 P3 C23 104.8(3) . .
C29 P3 C22 106.9(3) . .
C23 P3 C22 105.8(3) . .
C29 P3 Au2 112.2(2) . .
C23 P3 Au2 113.7(2) . .
C22 P3 Au2 112.8(2) . .
C35 P4 C47 107.3(4) . .
C35 P4 C41 106.9(4) . .
C47 P4 C41 103.5(3) . .
C35 P4 Au1 113.5(3) . 7
C47 P4 Au1 112.4(2) . 7
C41 P4 Au1 112.6(2) . 7
C49 P5 C48 106.1(3) . .
C49 P5 C55 103.0(3) . .
C48 P5 C55 103.8(3) . .
C49 P5 Au3 120.1(2) . .
C48 P5 Au3 112.9(2) . .
C55 P5 Au3 109.3(2) . .
C57 P6 C63 106.1(4) . .
C57 P6 C56 104.9(3) . .
C63 P6 C56 106.9(3) . .
C57 P6 Au2 112.3(3) . 7
C63 P6 Au2 113.3(3) . 7
C56 P6 Au2 112.8(2) . 7
F6 As1 F5 89.9(2) . .
F6 As1 F1 179.9(3) . .
F5 As1 F1 90.1(2) . .
F6 As1 F4 90.0(2) . .
F5 As1 F4 90.4(2) . .
F1 As1 F4 89.9(2) . .
F6 As1 F2 90.4(2) . .
F5 As1 F2 90.4(2) . .
F1 As1 F2 89.7(2) . .
F4 As1 F2 179.2(2) . .
F6 As1 F3 90.6(2) . .
F5 As1 F3 179.5(2) . .
F1 As1 F3 89.4(2) . .
F4 As1 F3 89.5(2) . .
F2 As1 F3 89.8(2) . .
F8 As2 F8 180.0 7_556 .
F8 As2 F9 90.8(3) 7_556 7_556
F8 As2 F9 89.2(3) . 7_556
F8 As2 F9 89.2(3) 7_556 .
F8 As2 F9 90.8(3) . .
F9 As2 F9 180.0 7_556 .
F8 As2 F7 90.8(3) 7_556 .
F8 As2 F7 89.2(3) . .
F9 As2 F7 90.2(3) 7_556 .
F9 As2 F7 89.8(3) . .
F8 As2 F7 89.2(3) 7_556 7_556
F8 As2 F7 90.8(3) . 7_556
F9 As2 F7 89.8(3) 7_556 7_556
F9 As2 F7 90.2(3) . 7_556
F7 As2 F7 180.0 . 7_556
F11 As3 F12 91.2(2) . .
F11 As3 F10 90.7(2) . .
F12 As3 F10 89.8(2) . .
F11 As3 F15 89.7(2) . .
F12 As3 F15 90.1(2) . .
F10 As3 F15 179.5(3) . .
F11 As3 F14 90.9(2) . .
F12 As3 F14 177.9(2) . .
F10 As3 F14 89.9(2) . .
F15 As3 F14 90.1(2) . .
F11 As3 F13 179.5(2) . .
F12 As3 F13 88.7(2) . .
F10 As3 F13 89.8(2) . .
F15 As3 F13 89.7(2) . .
F14 As3 F13 89.3(2) . .
C2 C1 C6 118.7(8) . .
C2 C1 P1 124.0(6) . .
C6 C1 P1 117.2(6) . .
C1 C2 C3 121.5(8) . .
C1 C2 H2 119.3 . .
C3 C2 H2 119.3 . .
C4 C3 C2 119.3(8) . .
C4 C3 H3 120.4 . .
C2 C3 H3 120.4 . .
C3 C4 C5 120.2(9) . .
C3 C4 H4 119.9 . .
C5 C4 H4 119.9 . .
C6 C5 C4 119.3(11) . .
C6 C5 H5 120.3 . .
C4 C5 H5 120.3 . .
C1 C6 C5 120.6(10) . .
C1 C6 H6 119.7 . .
C5 C6 H6 119.7 . .
C12 C7 C8 119.2(8) . .
C12 C7 P1 120.0(6) . .
C8 C7 P1 120.3(6) . .
C9 C8 C7 120.0(8) . .
C9 C8 H8 120.0 . .
C7 C8 H8 120.0 . .
C10 C9 C8 120.7(8) . .
C10 C9 H9 119.7 . .
C8 C9 H9 119.7 . .
C9 C10 C11 119.9(8) . .
C9 C10 H10 120.1 . .
C11 C10 H10 120.1 . .
C10 C11 C12 119.9(8) . .
C10 C11 H11 120.1 . .
C12 C11 H11 120.1 . .
C7 C12 C11 120.3(8) . .
C7 C12 H12 119.8 . .
C11 C12 H12 119.8 . .
C14 C13 P1 109.1(5) . .
C14 C13 H13A 109.9 . .
P1 C13 H13A 109.9 . .
C14 C13 H13B 109.9 . .
P1 C13 H13B 109.9 . .
H13A C13 H13B 108.3 . .
C13 C14 P2 111.1(5) . .
C13 C14 H14A 109.4 . .
P2 C14 H14A 109.4 . .
C13 C14 H14B 109.4 . .
P2 C14 H14B 109.4 . .
H14A C14 H14B 108.0 . .
C16 C15 C20 119.1(7) . .
C16 C15 P2 120.6(6) . .
C20 C15 P2 120.2(5) . .
C17 C16 C15 119.7(8) . .
C17 C16 H16 120.1 . .
C15 C16 H16 120.1 . .
C16 C17 C18 120.7(8) . .
C16 C17 H17 119.6 . .
C18 C17 H17 119.6 . .
C19 C18 C17 120.2(7) . .
C19 C18 H18 119.9 . .
C17 C18 H18 119.9 . .
C18 C19 C20 118.4(8) . .
C18 C19 H19 120.8 . .
C20 C19 H19 120.8 . .
C19 C20 C15 121.8(7) . .
C19 C20 H20 119.1 . .
C15 C20 H20 119.1 . .
C22 C21 P2 111.1(5) . .
C22 C21 H21A 109.4 . .
P2 C21 H21A 109.4 . .
C22 C21 H21B 109.4 . .
P2 C21 H21B 109.4 . .
H21A C21 H21B 108.0 . .
C21 C22 P3 111.1(5) . .
C21 C22 H22A 109.4 . .
P3 C22 H22A 109.4 . .
C21 C22 H22B 109.4 . .
P3 C22 H22B 109.4 . .
H22A C22 H22B 108.0 . .
C28 C23 C24 118.6(7) . .
C28 C23 P3 120.8(6) . .
C24 C23 P3 120.5(6) . .
C25 C24 C23 120.9(8) . .
C25 C24 H24 119.6 . .
C23 C24 H24 119.6 . .
C24 C25 C26 120.1(9) . .
C24 C25 H25 119.9 . .
C26 C25 H25 119.9 . .
C27 C26 C25 120.4(9) . .
C27 C26 H26 119.8 . .
C25 C26 H26 119.8 . .
C26 C27 C28 119.6(9) . .
C26 C27 H27 120.2 . .
C28 C27 H27 120.2 . .
C23 C28 C27 120.4(8) . .
C23 C28 H28A 119.8 . .
C27 C28 H28A 119.8 . .
C34 C29 C30 119.3(7) . .
C34 C29 P3 123.4(6) . .
C30 C29 P3 117.3(6) . .
C31 C30 C29 120.5(7) . .
C31 C30 H30 119.8 . .
C29 C30 H30 119.8 . .
C30 C31 C32 120.0(8) . .
C30 C31 H31 120.0 . .
C32 C31 H31 120.0 . .
C33 C32 C31 119.5(8) . .
C33 C32 H32A 120.3 . .
C31 C32 H32A 120.3 . .
C32 C33 C34 120.7(8) . .
C32 C33 H33 119.6 . .
C34 C33 H33 119.6 . .
C33 C34 C29 119.9(7) . .
C33 C34 H34 120.0 . .
C29 C34 H34 120.0 . .
C40 C35 C36 120.2(7) . .
C40 C35 P4 117.8(6) . .
C36 C35 P4 122.0(6) . .
C37 C36 C35 120.5(8) . .
C37 C36 H36 119.8 . .
C35 C36 H36 119.8 . .
C36 C37 C38 120.5(8) . .
C36 C37 H37 119.8 . .
C38 C37 H37 119.8 . .
C37 C38 C39 119.5(8) . .
C37 C38 H38 120.3 . .
C39 C38 H38 120.3 . .
C38 C39 C40 119.9(8) . .
C38 C39 H39 120.0 . .
C40 C39 H39 120.0 . .
C35 C40 C39 119.4(8) . .
C35 C40 H40 120.3 . .
C39 C40 H40 120.3 . .
C46 C41 C42 119.2(8) . .
C46 C41 P4 120.2(6) . .
C42 C41 P4 120.3(7) . .
C41 C42 C43 119.7(9) . .
C41 C42 H42 120.2 . .
C43 C42 H42 120.2 . .
C44 C43 C42 120.8(8) . .
C44 C43 H43 119.6 . .
C42 C43 H43 119.6 . .
C43 C44 C45 119.8(9) . .
C43 C44 H44 120.1 . .
C45 C44 H44 120.1 . .
C44 C45 C46 119.8(9) . .
C44 C45 H45 120.1 . .
C46 C45 H45 120.1 . .
C41 C46 C45 120.8(8) . .
C41 C46 H46 119.6 . .
C45 C46 H46 119.6 . .
C48 C47 P4 111.2(5) . .
C48 C47 H47A 109.4 . .
P4 C47 H47A 109.4 . .
C48 C47 H47B 109.4 . .
P4 C47 H47B 109.4 . .
H47A C47 H47B 108.0 . .
C47 C48 P5 111.1(5) . .
C47 C48 H48A 109.4 . .
P5 C48 H48A 109.4 . .
C47 C48 H48B 109.4 . .
P5 C48 H48B 109.4 . .
H48A C48 H48B 108.0 . .
C54 C49 C50 119.0(7) . .
C54 C49 P5 119.1(6) . .
C50 C49 P5 121.6(5) . .
C51 C50 C49 120.7(7) . .
C51 C50 H50 119.7 . .
C49 C50 H50 119.7 . .
C50 C51 C52 119.5(8) . .
C50 C51 H51 120.2 . .
C52 C51 H51 120.2 . .
C53 C52 C51 120.5(8) . .
C53 C52 H52 119.7 . .
C51 C52 H52 119.7 . .
C52 C53 C54 120.2(8) . .
C52 C53 H53 119.9 . .
C54 C53 H53 119.9 . .
C49 C54 C53 119.9(7) . .
C49 C54 H54 120.0 . .
C53 C54 H54 120.0 . .
C56 C55 P5 111.0(5) . .
C56 C55 H55A 109.4 . .
P5 C55 H55A 109.4 . .
C56 C55 H55B 109.4 . .
P5 C55 H55B 109.4 . .
H55A C55 H55B 108.0 . .
C55 C56 P6 110.0(5) . .
C55 C56 H56A 109.7 . .
P6 C56 H56A 109.7 . .
C55 C56 H56B 109.7 . .
P6 C56 H56B 109.7 . .
H56A C56 H56B 108.2 . .
C62 C57 C58 119.8(8) . .
C62 C57 P6 119.4(6) . .
C58 C57 P6 120.8(7) . .
C59 C58 C57 119.6(9) . .
C59 C58 H58 120.2 . .
C57 C58 H58 120.2 . .
C60 C59 C58 120.7(9) . .
C60 C59 H59 119.7 . .
C58 C59 H59 119.7 . .
C59 C60 C61 120.6(9) . .
C59 C60 H60 119.7 . .
C61 C60 H60 119.7 . .
C60 C61 C62 118.8(10) . .
C60 C61 H61 120.6 . .
C62 C61 H61 120.6 . .
C57 C62 C61 120.4(9) . .
C57 C62 H62 119.8 . .
C61 C62 H62 119.8 . .
C68 C63 C64 119.3(7) . .
C68 C63 P6 123.0(6) . .
C64 C63 P6 117.7(6) . .
C65 C64 C63 120.5(8) . .
C65 C64 H64 119.7 . .
C63 C64 H64 119.7 . .
C66 C65 C64 119.8(8) . .
C66 C65 H65 120.1 . .
C64 C65 H65 120.1 . .
C65 C66 C67 120.0(8) . .
C65 C66 H66A 120.0 . .
C67 C66 H66A 120.0 . .
C66 C67 C68 120.1(7) . .
C66 C67 H67 120.0 . .
C68 C67 H67 120.0 . .
C63 C68 C67 120.3(7) . .
C63 C68 H68 119.9 . .
C67 C68 H68 119.9 . .
C70 C69 C74 118.3 . .
C70 C69 C75 119.9 . .
C74 C69 C75 121.8 . .
C69 C70 C71 120.6 . .
C69 C70 H70 119.7 . .
C71 C70 H70 119.7 . .
C72 C71 C70 120.2 . .
C72 C71 H71 119.9 . .
C70 C71 H71 119.9 . .
C73 C72 C71 119.8 . .
C73 C72 H72 120.1 . .
C71 C72 H72 120.1 . .
C72 C73 C74 120.2 . .
C72 C73 H73 119.9 . .
C74 C73 H73 119.9 . .
C73 C74 C69 120.8 . .
C73 C74 H74 119.6 . .
C69 C74 H74 119.6 . .
C69 C75 H75A 109.5 . .
C69 C75 H75B 109.5 . .
H75A C75 H75B 109.5 . .
C69 C75 H75C 109.4 . .
H75A C75 H75C 109.5 . .
H75B C75 H75C 109.5 . .
C77 C76 C81 118.3 . .
C77 C76 C82 119.8 . .
C81 C76 C82 121.8 . .
C76 C77 C78 120.6 . .
C76 C77 H77 119.7 . .
C78 C77 H77 119.7 . .
C79 C78 C77 120.2 . .
C79 C78 H78 119.9 . .
C77 C78 H78 119.9 . .
C80 C79 C78 119.8 . .
C80 C79 H79 120.1 . .
C78 C79 H79 120.1 . .
C79 C80 C81 120.2 . .
C79 C80 H80 119.9 . .
C81 C80 H80 119.9 . .
C80 C81 C76 120.8 . .
C80 C81 H81 119.6 . .
C76 C81 H81 119.6 . .
C76 C82 H82A 109.5 . .
C76 C82 H82B 109.5 . .
H82A C82 H82B 109.5 . .
C76 C82 H82C 109.5 . .
H82A C82 H82C 109.5 . .
H82B C82 H82C 109.5 . .
C84A C83A C88A 118.3 . .
C84A C83A C89A 119.1 . .
C88A C83A C89A 122.5 . .
C83A C84A C85A 120.6 . .
C83A C84A H84A 119.7 . .
C85A C84A H84A 119.7 . .
C86A C85A C84A 120.3 . .
C86A C85A H85A 119.9 . .
C84A C85A H85A 119.8 . .
C87A C86A C85A 119.7 . .
C87A C86A H86A 120.1 . .
C85A C86A H86A 120.1 . .
C86A C87A C88A 120.3 . .
C86A C87A H87A 119.8 . .
C88A C87A H87A 119.9 . .
C87A C88A C83A 120.8 . .
C87A C88A H88A 119.6 . .
C83A C88A H88A 119.6 . .
C83A C89A H89A 109.5 . .
C83A C89A H89B 109.5 . .
H89A C89A H89B 109.5 . .
C83A C89A H89C 109.5 . .
H89A C89A H89C 109.5 . .
H89B C89A H89C 109.5 . .
C89B C83B C84B 126.0 . .
C89B C83B C88B 113.2 . .
C84B C83B C88B 120.3 . .
C85B C84B C83B 119.7 . .
C85B C84B H84B 120.2 . .
C83B C84B H84B 120.1 . .
C84B C85B C86B 120.3 . .
C84B C85B H85B 119.8 . .
C86B C85B H85B 119.8 . .
C85B C86B C87B 120.8 . .
C85B C86B H86B 119.6 . .
C87B C86B H86B 119.6 . .
C88B C87B C86B 118.3 . .
C88B C87B H87B 120.9 . .
C86B C87B H87B 120.9 . .
C87B C88B C83B 120.6 . .
C87B C88B H88B 119.7 . .
C83B C88B H88B 119.7 . .
C83B C89B H89D 109.5 . .
C83B C89B H89E 109.5 . .
H89D C89B H89E 109.5 . .
C83B C89B H89F 109.5 . .
H89D C89B H89F 109.5 . .
H89E C89B H89F 109.5 . .
C91 C90 C95 118.3 . .
C91 C90 C96 119.9 . .
C95 C90 C96 121.8 . .
C90 C91 C92 120.6 . .
C90 C91 H91 119.7 . .
C92 C91 H91 119.7 . .
C93 C92 C91 120.3 . .
C93 C92 H92 119.9 . .
C91 C92 H92 119.9 . .
C94 C93 C92 119.7 . .
C94 C93 H93 120.1 . .
C92 C93 H93 120.1 . .
C93 C94 C95 120.3 . .
C93 C94 H94 119.9 . .
C95 C94 H94 119.9 . .
C94 C95 C90 120.8 . .
C94 C95 H95 119.6 . .
C90 C95 H95 119.6 . .
C90 C96 H96A 109.5 . .
C90 C96 H96B 109.5 . .
H96A C96 H96B 109.4 . .
C90 C96 H96C 109.5 . .
H96A C96 H96C 109.5 . .
H96B C96 H96C 109.5 . .
C102 C97 C98 119.3 . .
C102 C97 C103 120.7 . .
C98 C97 C103 119.9 . .
C97 C98 C99 120.7 . .
C97 C98 H98 119.7 . .
C99 C98 H98 119.6 . .
C100 C99 C98 120.2 . .
C100 C99 H99 119.9 . .
C98 C99 H99 119.9 . .
C101 C100 C99 119.8 . .
C101 C100 H100 120.1 . .
C99 C100 H100 120.1 . .
C100 C101 C102 119.9 . .
C100 C101 H101 120.1 . .
C102 C101 H101 120.1 . .
C97 C102 C101 120.1 . .
C97 C102 H102 120.0 . .
C101 C102 H102 120.0 . .
C97 C103 H10A 109.5 . .
C97 C103 H10B 109.5 . .
H10A C103 H10B 109.5 . .
C97 C103 H10C 109.5 . .
H10A C103 H10C 109.4 . .
H10B C103 H10C 109.5 . .

loop_
_geom_bond_atom_site_label_1
_geom_bond_atom_site_label_2
_geom_bond_distance
_geom_bond_site_symmetry_2
Au1 P4 2.3128(19) 7
Au1 P1 2.3134(19) .
Au2 P6 2.3070(18) 7
Au2 P3 2.3104(18) .
Au3 P2 2.3019(19) .
Au3 P5 2.3057(19) .
P1 C1 1.808(8) .
P1 C7 1.811(8) .
P1 C13 1.840(7) .
P2 C15 1.812(7) .
P2 C21 1.821(7) .
P2 C14 1.830(7) .
P3 C29 1.810(7) .
P3 C23 1.815(8) .
P3 C22 1.825(7) .
P4 C35 1.803(8) .
P4 C47 1.826(7) .
P4 C41 1.827(8) .
P5 C49 1.809(7) .
P5 C48 1.818(7) .
P5 C55 1.820(7) .
P6 C57 1.809(8) .
P6 C63 1.810(8) .
P6 C56 1.830(7) .
As1 F6 1.709(4) .
As1 F5 1.726(4) .
As1 F1 1.728(4) .
As1 F4 1.729(5) .
As1 F2 1.732(4) .
As1 F3 1.733(4) .
As2 F8 1.704(5) 7_556
As2 F8 1.704(5) .
As2 F9 1.716(5) 7_556
As2 F9 1.716(5) .
As2 F7 1.722(5) .
As2 F7 1.722(5) 7_556
As3 F11 1.715(5) .
As3 F12 1.720(4) .
As3 F10 1.722(5) .
As3 F15 1.726(5) .
As3 F14 1.727(4) .
As3 F13 1.732(5) .
C1 C2 1.377(11) .
C1 C6 1.378(12) .
C2 C3 1.378(11) .
C2 H2 0.9500 .
C3 C4 1.373(13) .
C3 H3 0.9500 .
C4 C5 1.386(15) .
C4 H4 0.9500 .
C5 C6 1.383(14) .
C5 H5 0.9500 .
C6 H6 0.9500 .
C7 C12 1.384(11) .
C7 C8 1.409(10) .
C8 C9 1.384(12) .
C8 H8 0.9500 .
C9 C10 1.383(13) .
C9 H9 0.9500 .
C10 C11 1.388(12) .
C10 H10 0.9500 .
C11 C12 1.403(11) .
C11 H11 0.9500 .
C12 H12 0.9500 .
C13 C14 1.534(9) .
C13 H13A 0.9900 .
C13 H13B 0.9900 .
C14 H14A 0.9900 .
C14 H14B 0.9900 .
C15 C16 1.385(10) .
C15 C20 1.391(10) .
C16 C17 1.381(11) .
C16 H16 0.9500 .
C17 C18 1.393(12) .
C17 H17 0.9500 .
C18 C19 1.382(11) .
C18 H18 0.9500 .
C19 C20 1.388(11) .
C19 H19 0.9500 .
C20 H20 0.9500 .
C21 C22 1.532(9) .
C21 H21A 0.9900 .
C21 H21B 0.9900 .
C22 H22A 0.9900 .
C22 H22B 0.9900 .
C23 C28 1.378(11) .
C23 C24 1.395(11) .
C24 C25 1.373(12) .
C24 H24 0.9500 .
C25 C26 1.380(13) .
C25 H25 0.9500 .
C26 C27 1.364(13) .
C26 H26 0.9500 .
C27 C28 1.410(12) .
C27 H27 0.9500 .
C28 H28A 0.9500 .
C29 C34 1.386(10) .
C29 C30 1.397(10) .
C30 C31 1.374(11) .
C30 H30 0.9500 .
C31 C32 1.397(12) .
C31 H31 0.9500 .
C32 C33 1.378(12) .
C32 H32A 0.9500 .
C33 C34 1.385(11) .
C33 H33 0.9500 .
C34 H34 0.9500 .
C35 C40 1.361(11) .
C35 C36 1.402(11) .
C36 C37 1.374(11) .
C36 H36 0.9500 .
C37 C38 1.376(12) .
C37 H37 0.9500 .
C38 C39 1.400(14) .
C38 H38 0.9500 .
C39 C40 1.415(13) .
C39 H39 0.9500 .
C40 H40 0.9500 .
C41 C46 1.381(11) .
C41 C42 1.389(11) .
C42 C43 1.394(13) .
C42 H42 0.9500 .
C43 C44 1.371(14) .
C43 H43 0.9500 .
C44 C45 1.379(12) .
C44 H44 0.9500 .
C45 C46 1.392(12) .
C45 H45 0.9500 .
C46 H46 0.9500 .
C47 C48 1.540(9) .
C47 H47A 0.9900 .
C47 H47B 0.9900 .
C48 H48A 0.9900 .
C48 H48B 0.9900 .
C49 C54 1.391(10) .
C49 C50 1.397(10) .
C50 C51 1.385(11) .
C50 H50 0.9500 .
C51 C52 1.388(12) .
C51 H51 0.9500 .
C52 C53 1.370(12) .
C52 H52 0.9500 .
C53 C54 1.398(11) .
C53 H53 0.9500 .
C54 H54 0.9500 .
C55 C56 1.543(9) .
C55 H55A 0.9900 .
C55 H55B 0.9900 .
C56 H56A 0.9900 .
C56 H56B 0.9900 .
C57 C62 1.379(12) .
C57 C58 1.401(11) .
C58 C59 1.375(13) .
C58 H58 0.9500 .
C59 C60 1.375(15) .
C59 H59 0.9500 .
C60 C61 1.391(15) .
C60 H60 0.9500 .
C61 C62 1.399(12) .
C61 H61 0.9500 .
C62 H62 0.9500 .
C63 C68 1.383(10) .
C63 C64 1.395(11) .
C64 C65 1.395(12) .
C64 H64 0.9500 .
C65 C66 1.382(12) .
C65 H65 0.9500 .
C66 C67 1.389(12) .
C66 H66A 0.9500 .
C67 C68 1.397(10) .
C67 H67 0.9500 .
C68 H68 0.9500 .
C69 C70 1.3873 .
C69 C74 1.3966 .
C69 C75 1.5071 .
C70 C71 1.3878 .
C70 H70 0.9500 .
C71 C72 1.3827 .
C71 H71 0.9500 .
C72 C73 1.3731 .
C72 H72 0.9501 .
C73 C74 1.3836 .
C73 H73 0.9499 .
C74 H74 0.9504 .
C75 H75A 0.9799 .
C75 H75B 0.9796 .
C75 H75C 0.9804 .
C76 C77 1.3870 .
C76 C81 1.3962 .
C76 C82 1.5071 .
C77 C78 1.3885 .
C77 H77 0.9497 .
C78 C79 1.3825 .
C78 H78 0.9500 .
C79 C80 1.3726 .
C79 H79 0.9498 .
C80 C81 1.3841 .
C80 H80 0.9507 .
C81 H81 0.9497 .
C82 H82A 0.9803 .
C82 H82B 0.9799 .
C82 H82C 0.9801 .
C83A C84A 1.3871 .
C83A C88A 1.3961 .
C83A C89A 1.5473 .
C84A C85A 1.3880 .
C84A H84A 0.9499 .
C85A C86A 1.3818 .
C85A H85A 0.9501 .
C86A C87A 1.3720 .
C86A H86A 0.9505 .
C87A C88A 1.3833 .
C87A H87A 0.9501 .
C88A H88A 0.9601 .
C89A H89A 0.9603 .
C89A H89B 0.9600 .
C89A H89C 0.9599 .
C83B C89B 1.3557 .
C83B C84B 1.3830 .
C83B C88B 1.3877 .
C84B C85B 1.3721 .
C84B H84B 0.9598 .
C85B C86B 1.3830 .
C85B H85B 0.9602 .
C86B C87B 1.3967 .
C86B H86B 0.9601 .
C87B C88B 1.3874 .
C87B H87B 0.9599 .
C88B H88B 0.9601 .
C89B H89D 0.9600 .
C89B H89E 0.9600 .
C89B H89F 0.9601 .
C90 C91 1.3871 .
C90 C95 1.3957 .
C90 C96 1.5064 .
C91 C92 1.3873 .
C91 H91 0.9501 .
C92 C93 1.3821 .
C92 H92 0.9501 .
C93 C94 1.3720 .
C93 H93 0.9500 .
C94 C95 1.3841 .
C94 H94 0.9500 .
C95 H95 0.9501 .
C96 H96A 0.9799 .
C96 H96B 0.9800 .
C96 H96C 0.9796 .
C97 C102 1.3713 .
C97 C98 1.3862 .
C97 C103 1.5065 .
C98 C99 1.3878 .
C98 H98 0.9503 .
C99 C100 1.3823 .
C99 H99 0.9500 .
C100 C101 1.3721 .
C100 H100 0.9500 .
C101 C102 1.4190 .
C101 H101 0.9499 .
C102 H102 0.9498 .
C103 H10A 0.9804 .
C103 H10B 0.9799 .
C103 H10C 0.9801 .

loop_
_geom_torsion_atom_site_label_1
_geom_torsion_atom_site_label_2
_geom_torsion_atom_site_label_3
_geom_torsion_atom_site_label_4
_geom_torsion
_geom_torsion_site_symmetry_1
C7 P1 C1 C2 93.2(8) .
C13 P1 C1 C2 -15.9(9) .
Au1 P1 C1 C2 -142.2(7) .
C7 P1 C1 C6 -83.7(10) .
C13 P1 C1 C6 167.2(9) .
Au1 P1 C1 C6 40.9(10) .
C6 C1 C2 C3 1.6(14) .
P1 C1 C2 C3 -175.3(7) .
C1 C2 C3 C4 -2.1(15) .
C2 C3 C4 C5 -2(2) .
C3 C4 C5 C6 6(2) .
C2 C1 C6 C5 3.0(19) .
P1 C1 C6 C5 -179.9(12) .
C4 C5 C6 C1 -7(2) .
C1 P1 C7 C12 143.7(6) .
C13 P1 C7 C12 -103.7(7) .
Au1 P1 C7 C12 17.7(7) .
C1 P1 C7 C8 -44.1(7) .
C13 P1 C7 C8 68.4(7) .
Au1 P1 C7 C8 -170.2(5) .
C12 C7 C8 C9 -0.6(12) .
P1 C7 C8 C9 -172.8(6) .
C7 C8 C9 C10 1.1(13) .
C8 C9 C10 C11 -0.5(14) .
C9 C10 C11 C12 -0.6(13) .
C8 C7 C12 C11 -0.5(12) .
P1 C7 C12 C11 171.8(6) .
C10 C11 C12 C7 1.1(13) .
C1 P1 C13 C14 -176.0(5) .
C7 P1 C13 C14 72.4(5) .
Au1 P1 C13 C14 -48.6(5) .
P1 C13 C14 P2 -156.9(4) .
C15 P2 C14 C13 64.5(6) .
C21 P2 C14 C13 173.4(5) .
Au3 P2 C14 C13 -66.6(5) .
C21 P2 C15 C16 135.8(6) .
C14 P2 C15 C16 -116.0(6) .
Au3 P2 C15 C16 8.9(7) .
C21 P2 C15 C20 -46.8(7) .
C14 P2 C15 C20 61.4(7) .
Au3 P2 C15 C20 -173.7(5) .
C20 C15 C16 C17 -0.3(12) .
P2 C15 C16 C17 177.2(7) .
C15 C16 C17 C18 1.4(14) .
C16 C17 C18 C19 -1.6(15) .
C17 C18 C19 C20 0.6(14) .
C18 C19 C20 C15 0.5(13) .
C16 C15 C20 C19 -0.7(12) .
P2 C15 C20 C19 -178.1(7) .
C15 P2 C21 C22 -64.9(6) .
C14 P2 C21 C22 -173.8(5) .
Au3 P2 C21 C22 67.2(5) .
P2 C21 C22 P3 168.5(4) .
C29 P3 C22 C21 167.7(5) .
C23 P3 C22 C21 -81.0(6) .
Au2 P3 C22 C21 44.0(6) .
C29 P3 C23 C28 -112.9(7) .
C22 P3 C23 C28 134.3(7) .
Au2 P3 C23 C28 10.0(8) .
C29 P3 C23 C24 63.8(7) .
C22 P3 C23 C24 -49.0(7) .
Au2 P3 C23 C24 -173.3(6) .
C28 C23 C24 C25 0.8(14) .
P3 C23 C24 C25 -175.9(8) .
C23 C24 C25 C26 -0.3(16) .
C24 C25 C26 C27 -0.1(17) .
C25 C26 C27 C28 0.0(16) .
C24 C23 C28 C27 -0.9(13) .
P3 C23 C28 C27 175.8(7) .
C26 C27 C28 C23 0.5(15) .
C23 P3 C29 C34 -95.9(7) .
C22 P3 C29 C34 16.1(8) .
Au2 P3 C29 C34 140.2(6) .
C23 P3 C29 C30 83.1(7) .
C22 P3 C29 C30 -164.9(6) .
Au2 P3 C29 C30 -40.8(7) .
C34 C29 C30 C31 -1.0(13) .
P3 C29 C30 C31 -180.0(7) .
C29 C30 C31 C32 -0.6(15) .
C30 C31 C32 C33 0.5(16) .
C31 C32 C33 C34 1.2(15) .
C32 C33 C34 C29 -2.8(14) .
C30 C29 C34 C33 2.6(12) .
P3 C29 C34 C33 -178.4(6) .
C47 P4 C35 C40 161.4(7) .
C41 P4 C35 C40 -88.2(8) .
Au1 P4 C35 C40 36.5(8) 7
C47 P4 C35 C36 -16.5(8) .
C41 P4 C35 C36 94.0(8) .
Au1 P4 C35 C36 -141.3(6) 7
C40 C35 C36 C37 -1.0(14) .
P4 C35 C36 C37 176.8(7) .
C35 C36 C37 C38 1.4(15) .
C36 C37 C38 C39 -1.1(18) .
C37 C38 C39 C40 0(2) .
C36 C35 C40 C39 0.3(15) .
P4 C35 C40 C39 -177.6(9) .
C38 C39 C40 C35 0.1(19) .
C35 P4 C41 C46 148.1(6) .
C47 P4 C41 C46 -98.8(7) .
Au1 P4 C41 C46 22.8(7) 7
C35 P4 C41 C42 -38.6(8) .
C47 P4 C41 C42 74.5(7) .
Au1 P4 C41 C42 -163.8(6) 7
C46 C41 C42 C43 -1.7(13) .
P4 C41 C42 C43 -175.1(8) .
C41 C42 C43 C44 1.7(16) .
C42 C43 C44 C45 -0.9(16) .
C43 C44 C45 C46 0.1(15) .
C42 C41 C46 C45 0.8(12) .
P4 C41 C46 C45 174.3(6) .
C44 C45 C46 C41 0.0(13) .
C35 P4 C47 C48 -168.9(5) .
C41 P4 C47 C48 78.3(6) .
Au1 P4 C47 C48 -43.4(6) 7
P4 C47 C48 P5 -166.3(4) .
C49 P5 C48 C47 66.4(6) .
C55 P5 C48 C47 174.6(5) .
Au3 P5 C48 C47 -67.2(5) .
C48 P5 C49 C54 -152.0(6) .
C55 P5 C49 C54 99.2(6) .
Au3 P5 C49 C54 -22.5(7) .
C48 P5 C49 C50 34.1(7) .
C55 P5 C49 C50 -74.7(7) .
Au3 P5 C49 C50 163.7(5) .
C54 C49 C50 C51 -0.1(12) .
P5 C49 C50 C51 173.8(6) .
C49 C50 C51 C52 -2.3(13) .
C50 C51 C52 C53 2.1(14) .
C51 C52 C53 C54 0.7(14) .
C50 C49 C54 C53 2.8(11) .
P5 C49 C54 C53 -171.2(6) .
C52 C53 C54 C49 -3.1(13) .
C49 P5 C55 C56 -71.0(5) .
C48 P5 C55 C56 178.5(5) .
Au3 P5 C55 C56 57.7(5) .
P5 C55 C56 P6 160.2(4) .
C57 P6 C56 C55 -73.6(5) .
C63 P6 C56 C55 174.0(5) .
Au2 P6 C56 C55 48.9(5) 7
C63 P6 C57 C62 -115.6(7) .
C56 P6 C57 C62 131.5(7) .
Au2 P6 C57 C62 8.6(8) 7
C63 P6 C57 C58 62.1(7) .
C56 P6 C57 C58 -50.8(7) .
Au2 P6 C57 C58 -173.6(6) 7
C62 C57 C58 C59 -0.9(13) .
P6 C57 C58 C59 -178.6(7) .
C57 C58 C59 C60 1.5(15) .
C58 C59 C60 C61 -2.7(16) .
C59 C60 C61 C62 3.0(16) .
C58 C57 C62 C61 1.3(14) .
P6 C57 C62 C61 179.1(8) .
C60 C61 C62 C57 -2.3(16) .
C57 P6 C63 C68 -81.4(7) .
C56 P6 C63 C68 30.1(8) .
Au2 P6 C63 C68 155.0(6) 7
C57 P6 C63 C64 97.4(7) .
C56 P6 C63 C64 -151.1(7) .
Au2 P6 C63 C64 -26.2(8) 7
C68 C63 C64 C65 1.5(13) .
P6 C63 C64 C65 -177.3(8) .
C63 C64 C65 C66 -0.5(15) .
C64 C65 C66 C67 0.4(15) .
C65 C66 C67 C68 -1.5(14) .
C64 C63 C68 C67 -2.5(12) .
P6 C63 C68 C67 176.2(6) .
C66 C67 C68 C63 2.5(13) .
C74 C69 C70 C71 0.1 .
C75 C69 C70 C71 178.7 .
C69 C70 C71 C72 -0.2 .
C70 C71 C72 C73 0.7 .
C71 C72 C73 C74 -1.1 .
C72 C73 C74 C69 0.9 .
C70 C69 C74 C73 -0.4 .
C75 C69 C74 C73 -179.0 .
C81 C76 C77 C78 -0.1 .
C82 C76 C77 C78 178.7 .
C76 C77 C78 C79 -0.1 .
C77 C78 C79 C80 0.6 .
C78 C79 C80 C81 -1.0 .
C79 C80 C81 C76 0.9 .
C77 C76 C81 C80 -0.4 .
C82 C76 C81 C80 -179.1 .
C88A C83A C84A C85A 0.1 .
C89A C83A C84A C85A -175.5 .
C83A C84A C85A C86A -0.1 .
C84A C85A C86A C87A 0.6 .
C85A C86A C87A C88A -1.1 .
C86A C87A C88A C83A 1.0 .
C84A C83A C88A C87A -0.5 .
C89A C83A C88A C87A 174.9 .
C89B C83B C84B C85B 171.8 .
C88B C83B C84B C85B 0.6 .
C83B C84B C85B C86B -1.1 .
C84B C85B C86B C87B 1.0 .
C85B C86B C87B C88B -0.5 .
C86B C87B C88B C83B 0.1 .
C89B C83B C88B C87B -172.4 .
C84B C83B C88B C87B -0.1 .
C95 C90 C91 C92 0.0 .
C96 C90 C91 C92 178.7 .
C90 C91 C92 C93 -0.1 .
C91 C92 C93 C94 0.6 .
C92 C93 C94 C95 -1.0 .
C93 C94 C95 C90 1.0 .
C91 C90 C95 C94 -0.5 .
C96 C90 C95 C94 -179.1 .
C102 C97 C98 C99 2.2 .
C103 C97 C98 C99 178.7 .
C97 C98 C99 C100 -0.1 .
C98 C99 C100 C101 0.6 .
C99 C100 C101 C102 -3.1 .
C98 C97 C102 C101 -4.6 .
C103 C97 C102 C101 178.9 .
C100 C101 C102 C97 5.2 .
